data_2019851
loop_
_publ_author_name
'Govindaraj, J.'
'AaminaNaaz, Y.'
'Kamalraja, Jayabal'
'Perumal, Paramasivam T.'
'SubbiahPandi, A.'

_publ_section_title
;
 Crystal structure of
 2-methylamino-3-nitro-4-p-tolylpyrano[3,2-c]chromen-5(4H)-one
;
_journal_coeditor_code HB7345
_journal_issue 3
_journal_name_full 'Acta Crystallographica Section E Crystallographic Communications'
_journal_page_first o158
_journal_paper_doi 10.1107/S205698901500225X
_journal_volume 71
_journal_year 2015
_chemical_formula_iupac 'C20 H16 N2 O5'
_chemical_formula_moiety 'C20 H16 N2 O5'
_chemical_formula_sum 'C20 H16 N2 O5'
_chemical_formula_weight 364.35
_chemical_name_systematic 2-Methylamino-3-nitro-4-<i>p</i>-tolylpyrano[3,2-<i>c</i>]chromen-5(4<i>H</i>)-one
_space_group_IT_number 14
_symmetry_cell_setting monoclinic
_symmetry_space_group_name_Hall '-P 2yn'
_symmetry_space_group_name_H-M 'P 1 21/n 1'
_atom_sites_solution_hydrogens geom
_atom_sites_solution_primary direct
_atom_sites_solution_secondary difmap
_audit_creation_method SHELXL-97
_cell_angle_alpha 90.00
_cell_angle_beta 108.357(2)
_cell_angle_gamma 90.00
_cell_formula_units_Z 4
_cell_length_a 10.8336(11)
_cell_length_b 11.7927(11)
_cell_length_c 13.7275(14)
_cell_measurement_reflns_used 2862
_cell_measurement_temperature 293(2)
_cell_measurement_theta_max 30.31
_cell_measurement_theta_min 2.10
_cell_volume 1664.5(3)
_computing_cell_refinement
;
<i>SAINT</i> (Bruker, 2008)
;
_computing_data_collection
;
<i>APEX2</i> (Bruker, 2008)
;
_computing_data_reduction
;
<i>SAINT</i> (Bruker, 2008)
;
_computing_molecular_graphics
;
<i>ORTEP-3 for Windows</i> (Farrugia, 2012)
;
_computing_publication_material
;
<i>SHELXL97</i> (Sheldrick, 2008) and <i>PLATON</i> (Spek, 2009)
;
_computing_structure_refinement
;
SHELXL97 (Sheldrick, 2008)
;
_computing_structure_solution
;
SHELXS97 (Sheldrick, 2008)
;
_diffrn_ambient_temperature 293(2)
_diffrn_measured_fraction_theta_full 0.991
_diffrn_measured_fraction_theta_max 0.991
_diffrn_measurement_device_type 'Bruker SMART APEXII CCD'
_diffrn_measurement_method '\w and \f scans'
_diffrn_radiation_monochromator graphite
_diffrn_radiation_source 'fine-focus sealed tube'
_diffrn_radiation_type MoK\a
_diffrn_radiation_wavelength 0.71073
_diffrn_reflns_av_R_equivalents 0.0387
_diffrn_reflns_av_sigmaI/netI 0.0317
_diffrn_reflns_limit_h_max 15
_diffrn_reflns_limit_h_min -15
_diffrn_reflns_limit_k_max 16
_diffrn_reflns_limit_k_min -15
_diffrn_reflns_limit_l_max 19
_diffrn_reflns_limit_l_min -19
_diffrn_reflns_number 28712
_diffrn_reflns_theta_full 30.31
_diffrn_reflns_theta_max 30.31
_diffrn_reflns_theta_min 2.10
_exptl_absorpt_coefficient_mu 0.106
_exptl_absorpt_correction_T_max 0.981
_exptl_absorpt_correction_T_min 0.978
_exptl_absorpt_correction_type multi-scan
_exptl_absorpt_process_details
;
(<i>SADABS</i>; Bruker, 2008)
;
_exptl_crystal_colour colourless
_exptl_crystal_density_diffrn 1.454
_exptl_crystal_density_method 'not measured'
_exptl_crystal_description block
_exptl_crystal_F_000 760
_exptl_crystal_size_max 0.21
_exptl_crystal_size_mid 0.19
_exptl_crystal_size_min 0.18
_refine_diff_density_max 0.259
_refine_diff_density_min -0.356
_refine_ls_extinction_method none
_refine_ls_goodness_of_fit_ref 1.028
_refine_ls_hydrogen_treatment constr
_refine_ls_matrix_type full
_refine_ls_number_parameters 244
_refine_ls_number_reflns 4571
_refine_ls_number_restraints 0
_refine_ls_restrained_S_all 1.028
_refine_ls_R_factor_all 0.0931
_refine_ls_R_factor_gt 0.0498
_refine_ls_shift/su_max 0.001
_refine_ls_shift/su_mean 0.000
_refine_ls_structure_factor_coef Fsqd
_refine_ls_weighting_details 'calc w=1/[\s^2^(Fo^2^)+(0.0607P)^2^+0.7266P] where P=(Fo^2^+2Fc^2^)/3'
_refine_ls_weighting_scheme calc
_refine_ls_wR_factor_gt 0.1188
_refine_ls_wR_factor_ref 0.1508
_reflns_number_gt 2862
_reflns_number_total 4571
_reflns_threshold_expression I>2\s(I)
_cod_data_source_file hb7345sup1.cif
_cod_data_source_block I
_cod_original_sg_symbol_H-M 'P 21/n'
_cod_database_code 2019851
_cod_database_fobs_code 2019851

loop_
_symmetry_equiv_pos_as_xyz
'x, y, z'
'-x+1/2, y+1/2, -z+1/2'
'-x, -y, -z'
'x-1/2, -y-1/2, z-1/2'

loop_
_atom_site_type_symbol
_atom_site_label
_atom_site_fract_x
_atom_site_fract_y
_atom_site_fract_z
_atom_site_U_iso_or_equiv
_atom_site_adp_type
_atom_site_calc_flag
_atom_site_refinement_flags
_atom_site_occupancy
_atom_site_symmetry_multiplicity
C C1 0.39731(17) 0.29273(15) 0.11931(14) 0.0394(4) Uani d . 1 1
C C2 0.3614(2) 0.18037(17) 0.11445(17) 0.0525(5) Uani d . 1 1
H H2 0.2802 0.1594 0.1181 0.063 Uiso calc R 1 1
C C3 0.4481(2) 0.09986(18) 0.10411(18) 0.0569(6) Uani d . 1 1
H H3 0.4256 0.0235 0.1014 0.068 Uiso calc R 1 1
C C4 0.5677(2) 0.13063(17) 0.09769(17) 0.0538(5) Uani d . 1 1
H H4 0.6246 0.0751 0.0895 0.065 Uiso calc R 1 1
C C5 0.60377(19) 0.24263(17) 0.10328(15) 0.0455(4) Uani d . 1 1
H H5 0.6849 0.2629 0.0990 0.055 Uiso calc R 1 1
C C6 0.51827(16) 0.32599(14) 0.11533(13) 0.0358(4) Uani d . 1 1
C C7 0.54773(16) 0.44453(14) 0.13040(13) 0.0342(4) Uani d . 1 1
C C8 0.70721(17) 0.58447(15) 0.13873(13) 0.0375(4) Uani d . 1 1
C C9 0.9063(2) 0.5072(2) 0.11560(18) 0.0560(5) Uani d . 1 1
H H9A 0.9850 0.5386 0.1089 0.084 Uiso calc R 1 1
H H9B 0.8626 0.4640 0.0553 0.084 Uiso calc R 1 1
H H9C 0.9270 0.4587 0.1747 0.084 Uiso calc R 1 1
C C10 0.62572(17) 0.66705(14) 0.15559(13) 0.0365(4) Uani d . 1 1
C C11 0.50320(16) 0.64000(14) 0.18012(13) 0.0359(4) Uani d . 1 1
H H11 0.4340 0.6918 0.1422 0.043 Uiso calc R 1 1
C C12 0.46442(16) 0.52058(15) 0.14680(13) 0.0350(4) Uani d . 1 1
C C13 0.33590(17) 0.48409(16) 0.14373(14) 0.0422(4) Uani d . 1 1
C C14 0.52303(15) 0.65125(14) 0.29503(13) 0.0331(4) Uani d . 1 1
C C15 0.60210(17) 0.57475(15) 0.36318(14) 0.0400(4) Uani d . 1 1
H H15 0.6410 0.5159 0.3384 0.048 Uiso calc R 1 1
C C16 0.62389(18) 0.58497(16) 0.46753(15) 0.0445(4) Uani d . 1 1
H H16 0.6773 0.5328 0.5120 0.053 Uiso calc R 1 1
C C17 0.56764(17) 0.67147(16) 0.50698(14) 0.0414(4) Uani d . 1 1
C C18 0.5931(2) 0.6825(2) 0.62041(16) 0.0597(6) Uani d . 1 1
H H18A 0.6515 0.6236 0.6554 0.090 Uiso calc R 1 1
H H18B 0.5127 0.6760 0.6354 0.090 Uiso calc R 1 1
H H18C 0.6316 0.7552 0.6431 0.090 Uiso calc R 1 1
C C19 0.48681(18) 0.74572(16) 0.43833(15) 0.0449(4) Uani d . 1 1
H H19 0.4466 0.8037 0.4630 0.054 Uiso calc R 1 1
C C20 0.46409(17) 0.73612(15) 0.33388(14) 0.0405(4) Uani d . 1 1
H H20 0.4087 0.7872 0.2894 0.049 Uiso calc R 1 1
N N1 0.82208(16) 0.59828(15) 0.12756(13) 0.0480(4) Uani d . 1 1
H H1 0.8497 0.6666 0.1273 0.058 Uiso calc R 1 1
N N2 0.66129(17) 0.78014(13) 0.15862(12) 0.0455(4) Uani d . 1 1
O O1 0.67089(11) 0.47326(10) 0.13148(10) 0.0405(3) Uani d . 1 1
O O2 0.30759(12) 0.37082(11) 0.12920(11) 0.0469(3) Uani d . 1 1
O O3 0.25155(13) 0.54490(13) 0.15308(14) 0.0624(4) Uani d . 1 1
O O4 0.58643(16) 0.85218(12) 0.17480(12) 0.0591(4) Uani d . 1 1
O O5 0.76697(15) 0.80934(12) 0.14575(12) 0.0598(4) Uani d . 1 1

loop_
_atom_site_aniso_label
_atom_site_aniso_U_11
_atom_site_aniso_U_22
_atom_site_aniso_U_33
_atom_site_aniso_U_12
_atom_site_aniso_U_13
_atom_site_aniso_U_23
C1 0.0360(9) 0.0392(9) 0.0391(9) 0.0006(7) 0.0063(7) -0.0084(7)
C2 0.0418(10) 0.0437(11) 0.0668(14) -0.0075(8) 0.0098(9) -0.0126(10)
C3 0.0534(12) 0.0367(10) 0.0722(15) -0.0048(9) 0.0077(10) -0.0144(10)
C4 0.0517(12) 0.0410(11) 0.0642(13) 0.0066(9) 0.0117(10) -0.0147(9)
C5 0.0421(10) 0.0443(11) 0.0492(11) 0.0049(8) 0.0129(8) -0.0096(8)
C6 0.0367(9) 0.0356(9) 0.0325(9) 0.0017(7) 0.0073(7) -0.0051(7)
C7 0.0324(8) 0.0367(9) 0.0324(8) 0.0011(7) 0.0089(7) -0.0012(7)
C8 0.0418(9) 0.0384(9) 0.0338(9) 0.0000(7) 0.0140(7) 0.0048(7)
C9 0.0470(11) 0.0626(13) 0.0669(14) 0.0091(10) 0.0301(10) 0.0089(11)
C10 0.0412(9) 0.0320(8) 0.0374(9) 0.0011(7) 0.0139(7) 0.0033(7)
C11 0.0342(8) 0.0303(8) 0.0417(9) 0.0059(7) 0.0097(7) 0.0013(7)
C12 0.0332(8) 0.0357(9) 0.0342(9) 0.0034(7) 0.0079(7) -0.0016(7)
C13 0.0346(9) 0.0415(10) 0.0470(10) 0.0018(7) 0.0081(8) -0.0061(8)
C14 0.0298(8) 0.0308(8) 0.0402(9) -0.0002(6) 0.0131(7) -0.0001(7)
C15 0.0393(9) 0.0360(9) 0.0457(10) 0.0082(7) 0.0149(8) -0.0012(7)
C16 0.0436(10) 0.0439(10) 0.0438(10) 0.0067(8) 0.0107(8) 0.0084(8)
C17 0.0385(9) 0.0442(10) 0.0441(10) -0.0077(8) 0.0165(8) -0.0041(8)
C18 0.0679(14) 0.0687(15) 0.0450(12) -0.0062(11) 0.0212(10) -0.0041(10)
C19 0.0460(10) 0.0415(10) 0.0517(11) 0.0046(8) 0.0220(9) -0.0075(8)
C20 0.0385(9) 0.0366(9) 0.0466(10) 0.0071(7) 0.0138(8) -0.0001(8)
N1 0.0472(9) 0.0462(9) 0.0595(10) -0.0008(7) 0.0295(8) 0.0051(8)
N2 0.0586(10) 0.0366(8) 0.0424(9) -0.0015(7) 0.0176(8) 0.0045(7)
O1 0.0364(6) 0.0360(7) 0.0525(8) 0.0021(5) 0.0189(6) -0.0005(6)
O2 0.0344(6) 0.0419(7) 0.0626(9) -0.0018(5) 0.0129(6) -0.0120(6)
O3 0.0376(7) 0.0541(9) 0.0952(12) 0.0077(6) 0.0204(8) -0.0142(8)
O4 0.0780(10) 0.0349(7) 0.0708(10) 0.0064(7) 0.0328(8) 0.0035(7)
O5 0.0682(10) 0.0461(8) 0.0738(11) -0.0111(7) 0.0348(8) 0.0063(7)

loop_
_atom_type_symbol
_atom_type_description
_atom_type_scat_dispersion_real
_atom_type_scat_dispersion_imag
_atom_type_scat_source
C C 0.0033 0.0016 'International Tables Vol C Tables 4.2.6.8 and 6.1.1.4'
H H 0.0000 0.0000 'International Tables Vol C Tables 4.2.6.8 and 6.1.1.4'
N N 0.0061 0.0033 'International Tables Vol C Tables 4.2.6.8 and 6.1.1.4'
O O 0.0106 0.0060 'International Tables Vol C Tables 4.2.6.8 and 6.1.1.4'

loop_
_geom_angle_atom_site_label_1
_geom_angle_atom_site_label_2
_geom_angle_atom_site_label_3
_geom_angle
O2 C1 C2 116.81(17)
O2 C1 C6 121.38(16)
C2 C1 C6 121.81(17)
C3 C2 C1 118.54(19)
C3 C2 H2 120.7
C1 C2 H2 120.7
C2 C3 C4 120.87(19)
C2 C3 H3 119.6
C4 C3 H3 119.6
C5 C4 C3 120.53(19)
C5 C4 H4 119.7
C3 C4 H4 119.7
C4 C5 C6 119.76(19)
C4 C5 H5 120.1
C6 C5 H5 120.1
C1 C6 C5 118.46(17)
C1 C6 C7 116.14(15)
C5 C6 C7 125.29(17)
C12 C7 O1 122.46(16)
C12 C7 C6 123.04(16)
O1 C7 C6 114.43(14)
N1 C8 O1 111.93(16)
N1 C8 C10 127.74(17)
O1 C8 C10 120.33(15)
N1 C9 H9A 109.5
N1 C9 H9B 109.5
H9A C9 H9B 109.5
N1 C9 H9C 109.5
H9A C9 H9C 109.5
H9B C9 H9C 109.5
C8 C10 N2 119.80(16)
C8 C10 C11 122.95(15)
N2 C10 C11 117.04(15)
C12 C11 C10 108.26(14)
C12 C11 C14 109.33(14)
C10 C11 C14 111.45(14)
C12 C11 H11 109.3
C10 C11 H11 109.3
C14 C11 H11 109.3
C7 C12 C13 119.29(16)
C7 C12 C11 122.74(15)
C13 C12 C11 117.61(15)
O3 C13 O2 117.06(17)
O3 C13 C12 125.32(18)
O2 C13 C12 117.62(15)
C20 C14 C15 118.29(16)
C20 C14 C11 121.95(15)
C15 C14 C11 119.76(15)
C16 C15 C14 120.72(16)
C16 C15 H15 119.6
C14 C15 H15 119.6
C15 C16 C17 121.18(17)
C15 C16 H16 119.4
C17 C16 H16 119.4
C19 C17 C16 117.64(17)
C19 C17 C18 121.61(18)
C16 C17 C18 120.75(19)
C17 C18 H18A 109.5
C17 C18 H18B 109.5
H18A C18 H18B 109.5
C17 C18 H18C 109.5
H18A C18 H18C 109.5
H18B C18 H18C 109.5
C17 C19 C20 121.64(17)
C17 C19 H19 119.2
C20 C19 H19 119.2
C19 C20 C14 120.49(17)
C19 C20 H20 119.8
C14 C20 H20 119.8
C8 N1 C9 125.09(17)
C8 N1 H1 117.5
C9 N1 H1 117.5
O4 N2 O5 120.76(16)
O4 N2 C10 118.21(16)
O5 N2 C10 121.03(16)
C8 O1 C7 119.69(13)
C13 O2 C1 122.25(14)

loop_
_geom_bond_atom_site_label_1
_geom_bond_atom_site_label_2
_geom_bond_distance
C1 O2 1.376(2)
C1 C2 1.377(3)
C1 C6 1.385(2)
C2 C3 1.374(3)
C2 H2 0.9300
C3 C4 1.374(3)
C3 H3 0.9300
C4 C5 1.373(3)
C4 H4 0.9300
C5 C6 1.396(2)
C5 H5 0.9300
C6 C7 1.434(2)
C7 C12 1.341(2)
C7 O1 1.372(2)
C8 N1 1.311(2)
C8 O1 1.364(2)
C8 C10 1.382(2)
C9 N1 1.452(3)
C9 H9A 0.9600
C9 H9B 0.9600
C9 H9C 0.9600
C10 N2 1.385(2)
C10 C11 1.503(2)
C11 C12 1.499(2)
C11 C14 1.529(2)
C11 H11 0.9800
C12 C13 1.445(2)
C13 O3 1.200(2)
C13 O2 1.371(2)
C14 C20 1.381(2)
C14 C15 1.385(2)
C15 C16 1.382(3)
C15 H15 0.9300
C16 C17 1.383(3)
C16 H16 0.9300
C17 C19 1.379(3)
C17 C18 1.499(3)
C18 H18A 0.9600
C18 H18B 0.9600
C18 H18C 0.9600
C19 C20 1.381(3)
C19 H19 0.9300
C20 H20 0.9300
N1 H1 0.8600
N2 O4 1.242(2)
N2 O5 1.260(2)

loop_
_geom_hbond_atom_site_label_D
_geom_hbond_atom_site_label_H
_geom_hbond_atom_site_label_A
_geom_hbond_site_symmetry_A
_geom_hbond_distance_DH
_geom_hbond_distance_HA
_geom_hbond_distance_DA
_geom_hbond_angle_DHA
N1 H1 O5 . 0.86 1.96 2.590(2) 129
C9 H9C O4 2_645 0.96 2.46 3.389(3) 163

loop_
_geom_torsion_atom_site_label_1
_geom_torsion_atom_site_label_2
_geom_torsion_atom_site_label_3
_geom_torsion_atom_site_label_4
_geom_torsion
O2 C1 C2 C3 179.72(18)
C6 C1 C2 C3 -0.8(3)
C1 C2 C3 C4 -0.6(3)
C2 C3 C4 C5 1.1(3)
C3 C4 C5 C6 -0.2(3)
O2 C1 C6 C5 -178.80(16)
C2 C1 C6 C5 1.7(3)
O2 C1 C6 C7 4.9(2)
C2 C1 C6 C7 -174.59(18)
C4 C5 C6 C1 -1.2(3)
C4 C5 C6 C7 174.73(18)
C1 C6 C7 C12 -0.5(3)
C5 C6 C7 C12 -176.51(18)
C1 C6 C7 O1 176.64(15)
C5 C6 C7 O1 0.6(3)
N1 C8 C10 N2 2.4(3)
O1 C8 C10 N2 -177.36(15)
N1 C8 C10 C11 -172.24(17)
O1 C8 C10 C11 8.0(3)
C8 C10 C11 C12 -19.5(2)
N2 C10 C11 C12 165.70(15)
C8 C10 C11 C14 100.73(19)
N2 C10 C11 C14 -74.03(19)
O1 C7 C12 C13 179.56(15)
C6 C7 C12 C13 -3.6(3)
O1 C7 C12 C11 -7.6(3)
C6 C7 C12 C11 169.29(16)
C10 C11 C12 C7 19.3(2)
C14 C11 C12 C7 -102.29(19)
C10 C11 C12 C13 -167.72(15)
C14 C11 C12 C13 70.70(19)
C7 C12 C13 O3 -176.84(19)
C11 C12 C13 O3 9.9(3)
C7 C12 C13 O2 3.3(3)
C11 C12 C13 O2 -169.93(15)
C12 C11 C14 C20 -129.00(17)
C10 C11 C14 C20 111.35(18)
C12 C11 C14 C15 51.0(2)
C10 C11 C14 C15 -68.7(2)
C20 C14 C15 C16 -1.6(3)
C11 C14 C15 C16 178.42(16)
C14 C15 C16 C17 0.0(3)
C15 C16 C17 C19 1.4(3)
C15 C16 C17 C18 -179.30(18)
C16 C17 C19 C20 -1.2(3)
C18 C17 C19 C20 179.47(18)
C17 C19 C20 C14 -0.4(3)
C15 C14 C20 C19 1.8(3)
C11 C14 C20 C19 -178.26(16)
O1 C8 N1 C9 -3.8(3)
C10 C8 N1 C9 176.42(19)
C8 C10 N2 O4 -179.39(17)
C11 C10 N2 O4 -4.5(2)
C8 C10 N2 O5 0.3(3)
C11 C10 N2 O5 175.25(16)
N1 C8 O1 C7 -173.09(15)
C10 C8 O1 C7 6.7(2)
C12 C7 O1 C8 -7.0(2)
C6 C7 O1 C8 175.86(15)
O3 C13 O2 C1 -178.85(17)
C12 C13 O2 C1 1.0(3)
C2 C1 O2 C13 174.23(17)
C6 C1 O2 C13 -5.2(3)
